data_2202780
loop_
_publ_author_name
'Usman, Anwar'
'Fun, Hoong-Kun'
'Basu Baul, Tushar S.'
'Paul, Pradip C.'

_publ_section_title
;
 Aqua[{[2-(2-hydroxyphenyl)ethylidene]amino}acetato]copper(II)
 monohydrate
;
_journal_issue 7
_journal_name_full 'Acta Crystallographica Section E'
_journal_page_first m438
_journal_page_last m440
_journal_paper_doi 10.1107/S1600536803012236
_journal_volume 59
_journal_year 2003
_chemical_formula_moiety 'C10 H11 Cu1 N1 O4, H2 O'
_chemical_formula_sum 'C10 H13 Cu N O5'
_chemical_formula_weight 290.75
_chemical_name_systematic
;
[((2-(2-hydroxyphenyl)ethylidene)amino)acetato]aquacopper(II) hydrate
;
_space_group_IT_number 15
_symmetry_cell_setting monoclinic
_symmetry_space_group_name_Hall '-C 2yc'
_symmetry_space_group_name_H-M 'C 1 2/c 1'
_atom_sites_solution_hydrogens geom
_atom_sites_solution_primary direct
_atom_sites_solution_secondary difmap
_audit_creation_method SHELXL-97
_cell_angle_alpha 90.00
_cell_angle_beta 134.2940(10)
_cell_angle_gamma 90.00
_cell_formula_units_Z 8
_cell_length_a 20.2250(3)
_cell_length_b 10.6741(3)
_cell_length_c 14.2089(3)
_cell_measurement_reflns_used 3297
_cell_measurement_temperature 293(2)
_cell_measurement_theta_max 28.30
_cell_measurement_theta_min 2.81
_cell_volume 2195.59(9)
_computing_cell_refinement 'SAINT (Siemens, 1996)'
_computing_data_collection 'SMART (Siemens, 1996)'
_computing_data_reduction SAINT
_computing_molecular_graphics SHELXTL
_computing_publication_material
;
SHELXTL, PARST (Nardelli, 1995) and PLATON (Spek, 2003)
;
_computing_structure_refinement SHELXTL
_computing_structure_solution 'SHELXTL (Sheldrick, 1997)'
_diffrn_ambient_temperature 293(2)
_diffrn_detector_area_resol_mean 8.33
_diffrn_measured_fraction_theta_full 0.991
_diffrn_measured_fraction_theta_max 0.991
_diffrn_measurement_device_type
;
Siemens SMART CCD area detector diffractometer
;
_diffrn_measurement_method '\w scans'
_diffrn_radiation_monochromator graphite
_diffrn_radiation_source 'fine-focus sealed tube'
_diffrn_radiation_type MoK\a
_diffrn_radiation_wavelength 0.71073
_diffrn_reflns_av_R_equivalents 0.0804
_diffrn_reflns_av_sigmaI/netI 0.0961
_diffrn_reflns_limit_h_max 20
_diffrn_reflns_limit_h_min -26
_diffrn_reflns_limit_k_max 14
_diffrn_reflns_limit_k_min -12
_diffrn_reflns_limit_l_max 18
_diffrn_reflns_limit_l_min -14
_diffrn_reflns_number 7657
_diffrn_reflns_theta_full 28.32
_diffrn_reflns_theta_max 28.32
_diffrn_reflns_theta_min 2.81
_diffrn_standards_decay_% negligible
_diffrn_standards_interval_count none
_diffrn_standards_number 0
_exptl_absorpt_coefficient_mu 1.999
_exptl_absorpt_correction_T_max 0.8252
_exptl_absorpt_correction_T_min 0.6906
_exptl_absorpt_correction_type empirical
_exptl_absorpt_process_details 'SADABS (Sheldrick, 1996)'
_exptl_crystal_colour green
_exptl_crystal_density_diffrn 1.759
_exptl_crystal_density_method 'not measured'
_exptl_crystal_description block
_exptl_crystal_F_000 1192
_exptl_crystal_size_max 0.20
_exptl_crystal_size_mid 0.12
_exptl_crystal_size_min 0.10
_refine_diff_density_max 0.969
_refine_diff_density_min -0.730
_refine_ls_extinction_method none
_refine_ls_goodness_of_fit_ref 0.953
_refine_ls_hydrogen_treatment mixed
_refine_ls_matrix_type full
_refine_ls_number_parameters 163
_refine_ls_number_reflns 2718
_refine_ls_number_restraints 0
_refine_ls_restrained_S_all 0.953
_refine_ls_R_factor_all 0.0902
_refine_ls_R_factor_gt 0.0517
_refine_ls_shift/su_max 0.000
_refine_ls_shift/su_mean 0.000
_refine_ls_structure_factor_coef Fsqd
_refine_ls_weighting_details 'calc w=1/[\s^2^(Fo^2^)+(0.0475P)^2^] where P=(Fo^2^+2Fc^2^)/3'
_refine_ls_weighting_scheme calc
_refine_ls_wR_factor_gt 0.1102
_refine_ls_wR_factor_ref 0.1232
_reflns_number_gt 1739
_reflns_number_total 2718
_reflns_threshold_expression 'I > 2\s(I)'
_cod_data_source_file ob6257.cif
_cod_data_source_block I
_cod_depositor_comments
;
The following automatic conversions were performed:
'_symmetry_cell_setting' value 'Monoclinic' changed to 'monoclinic'
according to '/home/saulius/struct/CIF-dictionaries/cif_core.dic'
dictionary named 'cif_core.dic' version 2.4.1 from 2010-06-29.

Automatic conversion script
Id: cif_fix_enum 1527 2010-12-29 10:47:43Z saulius 

The following automatic conversions were performed:

'_symmetry_cell_setting' value 'Monoclinic' changed to 'monoclinic'
according to /home/saulius/struct/CIF-dictionaries/cif_core.dic
dictionary named 'cif_core.dic' version 2.4.1 from 2010-06-29.

Automatic conversion script
Id: cif_fix_values 1715 2011-07-08 13:25:40Z adriana 
;
_cod_original_sg_symbol_H-M 'C 2/c'
_cod_original_formula_sum 'C10 H13 Cu1 N1 O5'
_cod_database_code 2202780
_cod_database_fobs_code 2202780

loop_
_symmetry_equiv_pos_as_xyz
'x, y, z'
'-x, y, -z+1/2'
'x+1/2, y+1/2, z'
'-x+1/2, y+1/2, -z+1/2'
'-x, -y, -z'
'x, -y, z-1/2'
'-x+1/2, -y+1/2, -z'
'x+1/2, -y+1/2, z-1/2'

loop_
_atom_site_label
_atom_site_fract_x
_atom_site_fract_y
_atom_site_fract_z
_atom_site_U_iso_or_equiv
_atom_site_adp_type
_atom_site_calc_flag
_atom_site_refinement_flags
_atom_site_occupancy
_atom_site_disorder_assembly
_atom_site_disorder_group
_atom_site_type_symbol
Cu1 0.07427(3) 0.63653(4) 0.42731(5) 0.02928(17) Uani d . 1 . . Cu
O1 0.1025(2) 0.6112(3) 0.3276(3) 0.0410(8) Uani d . 1 . . O
O2 0.0380(2) 0.8136(3) 0.6311(3) 0.0516(9) Uani d . 1 . . O
O3 0.04290(19) 0.6636(3) 0.5279(3) 0.0346(7) Uani d . 1 . . O
N1 0.0922(2) 0.8160(3) 0.4386(3) 0.0265(7) Uani d . 1 . . N
C1 0.1412(3) 0.6939(4) 0.3098(4) 0.0289(9) Uani d . 1 . . C
C2 0.1670(3) 0.6498(4) 0.2452(4) 0.0357(10) Uani d . 1 . . C
H2 0.1556 0.5667 0.2181 0.043 Uiso calc R 1 . . H
C3 0.2083(3) 0.7265(5) 0.2216(4) 0.0412(11) Uani d . 1 . . C
H3 0.2249 0.6948 0.1796 0.049 Uiso calc R 1 . . H
C4 0.2253(3) 0.8505(5) 0.2595(4) 0.0443(11) Uani d . 1 . . C
H4 0.2542 0.9020 0.2444 0.053 Uiso calc R 1 . . H
C5 0.1995(3) 0.8972(4) 0.3194(4) 0.0373(10) Uani d . 1 . . C
H5 0.2114 0.9810 0.3445 0.045 Uiso calc R 1 . . H
C6 0.1552(3) 0.8223(4) 0.3447(4) 0.0271(8) Uani d . 1 . . C
C7 0.1258(3) 0.8819(4) 0.4035(4) 0.0267(8) Uani d . 1 . . C
C8 0.0653(3) 0.8751(4) 0.5011(4) 0.0323(9) Uani d . 1 . . C
H8A 0.0099 0.9247 0.4365 0.039 Uiso calc R 1 . . H
H8B 0.1141 0.9310 0.5703 0.039 Uiso calc R 1 . . H
C9 0.0474(3) 0.7781(4) 0.5588(4) 0.0318(9) Uani d . 1 . . C
C10 0.1340(4) 1.0211(4) 0.4199(5) 0.0505(12) Uani d . 1 . . C
H10A 0.0939 1.0505 0.4291 0.076 Uiso calc R 1 . . H
H10B 0.1167 1.0593 0.3441 0.076 Uiso calc R 1 . . H
H10C 0.1967 1.0430 0.4969 0.076 Uiso calc R 1 . . H
O1W 0.0698(3) 0.4558(3) 0.4463(3) 0.0436(8) Uani d . 1 . . O
H1W1 0.092(4) 0.402(7) 0.414(6) 0.10(2) Uiso d . 1 . . H
H2W1 0.039(3) 0.413(5) 0.454(5) 0.056(16) Uiso d . 1 . . H
O2W 0.1302(3) 0.3495(4) 0.3495(4) 0.0805(13) Uani d . 1 . . O
H2W2 0.0958 0.2798 0.2778 0.121 Uiso d R 1 . . H
H1W2 0.1822 0.3018 0.4368 0.121 Uiso d R 1 . . H

loop_
_atom_site_aniso_label
_atom_site_aniso_U_11
_atom_site_aniso_U_22
_atom_site_aniso_U_33
_atom_site_aniso_U_12
_atom_site_aniso_U_13
_atom_site_aniso_U_23
Cu1 0.0418(3) 0.0246(3) 0.0375(3) -0.0046(2) 0.0335(3) -0.0033(2)
O1 0.0608(19) 0.0301(17) 0.064(2) -0.0155(14) 0.0549(18) -0.0160(14)
O2 0.091(2) 0.0433(19) 0.061(2) 0.0008(18) 0.068(2) -0.0024(16)
O3 0.0496(16) 0.0288(16) 0.0478(18) -0.0084(13) 0.0423(15) -0.0050(13)
N1 0.0338(18) 0.0275(17) 0.0298(18) -0.0002(13) 0.0265(16) -0.0012(14)
C1 0.029(2) 0.033(2) 0.029(2) -0.0019(17) 0.0217(18) 0.0027(17)
C2 0.042(2) 0.038(3) 0.042(2) 0.0004(19) 0.035(2) -0.005(2)
C3 0.045(3) 0.054(3) 0.043(3) 0.002(2) 0.037(2) 0.002(2)
C4 0.050(3) 0.054(3) 0.051(3) 0.000(2) 0.043(2) 0.008(2)
C5 0.046(2) 0.036(2) 0.043(3) -0.0058(19) 0.036(2) 0.0009(19)
C6 0.032(2) 0.030(2) 0.025(2) 0.0003(16) 0.0220(18) 0.0028(16)
C7 0.031(2) 0.027(2) 0.0268(19) -0.0016(15) 0.0217(17) 0.0008(16)
C8 0.047(2) 0.024(2) 0.040(2) -0.0006(17) 0.036(2) -0.0014(18)
C9 0.037(2) 0.035(2) 0.035(2) -0.0008(18) 0.029(2) -0.0001(18)
C10 0.082(3) 0.027(2) 0.065(3) -0.001(2) 0.059(3) 0.002(2)
O1W 0.072(2) 0.0278(17) 0.059(2) -0.0065(16) 0.056(2) -0.0011(14)
O2W 0.111(3) 0.067(3) 0.093(3) 0.001(2) 0.082(3) -0.009(2)

loop_
_atom_type_symbol
_atom_type_description
_atom_type_scat_dispersion_real
_atom_type_scat_dispersion_imag
_atom_type_scat_source
C C 0.0033 0.0016 'International Tables Vol C Tables 4.2.6.8 and 6.1.1.4'
H H 0.0000 0.0000 'International Tables Vol C Tables 4.2.6.8 and 6.1.1.4'
N N 0.0061 0.0033 'International Tables Vol C Tables 4.2.6.8 and 6.1.1.4'
O O 0.0106 0.0060 'International Tables Vol C Tables 4.2.6.8 and 6.1.1.4'
Cu Cu 0.3201 1.2651 'International Tables Vol C Tables 4.2.6.8 and 6.1.1.4'

loop_
_geom_angle_atom_site_label_1
_geom_angle_atom_site_label_2
_geom_angle_atom_site_label_3
_geom_angle_site_symmetry_3
_geom_angle
_geom_angle_publ_flag
O1 Cu1 N1 . 93.90(10) yes
O1 Cu1 O3 . 179.00(10) yes
N1 Cu1 O3 . 86.00(10) yes
O1 Cu1 O1W . 91.70(10) yes
N1 Cu1 O1W . 170.90(10) yes
O3 Cu1 O1W . 88.60(10) yes
O1 Cu1 O1 2_555 78.30(10) yes
N1 Cu1 O1 2_555 101.4(2) yes
O3 Cu1 O1 2_555 100.8(2) yes
O1W Cu1 O1 2_555 86.70(10) yes
C1 O1 Cu1 . 125.6(3) ?
C9 O3 Cu1 . 114.4(2) ?
C7 N1 C8 . 121.0(3) ?
C7 N1 Cu1 . 128.6(3) ?
C8 N1 Cu1 . 110.4(2) ?
O1 C1 C2 . 116.1(4) ?
O1 C1 C6 . 125.5(4) ?
C2 C1 C6 . 118.3(3) ?
C3 C2 C1 . 121.6(4) ?
C3 C2 H2 . 119.2 ?
C1 C2 H2 . 119.2 ?
C2 C3 C4 . 120.6(4) ?
C2 C3 H3 . 119.7 ?
C4 C3 H3 . 119.7 ?
C5 C4 C3 . 119.5(4) ?
C5 C4 H4 . 120.2 ?
C3 C4 H4 . 120.2 ?
C4 C5 C6 . 122.3(4) ?
C4 C5 H5 . 118.8 ?
C6 C5 H5 . 118.8 ?
C1 C6 C5 . 117.5(4) ?
C1 C6 C7 . 123.9(3) ?
C5 C6 C7 . 118.6(4) ?
N1 C7 C6 . 120.9(4) ?
N1 C7 C10 . 120.7(4) ?
C6 C7 C10 . 118.4(3) ?
N1 C8 C9 . 111.3(3) ?
N1 C8 H8A . 109.4 ?
C9 C8 H8A . 109.4 ?
N1 C8 H8B . 109.4 ?
C9 C8 H8B . 109.4 ?
H8A C8 H8B . 108.0 ?
O2 C9 O3 . 124.5(4) ?
O2 C9 C8 . 118.5(4) ?
O3 C9 C8 . 117.0(4) ?
C7 C10 H10A . 109.5 ?
C7 C10 H10B . 109.5 ?
H10A C10 H10B . 109.5 ?
C7 C10 H10C . 109.5 ?
H10A C10 H10C . 109.5 ?
H10B C10 H10C . 109.5 ?
Cu1 O1W H1W1 . 115(4) ?
Cu1 O1W H2W1 . 131(4) ?
H1W1 O1W H2W1 . 111(5) ?
H2W2 O2W H1W2 . 104.2 ?

loop_
_geom_bond_atom_site_label_1
_geom_bond_atom_site_label_2
_geom_bond_site_symmetry_2
_geom_bond_distance
_geom_bond_publ_flag
Cu1 O1 . 1.881(3) yes
Cu1 N1 . 1.936(3) yes
Cu1 O3 . 1.948(3) yes
Cu1 O1W . 1.959(3) yes
Cu1 O1 2_555 2.809(3) yes
O1 C1 . 1.317(5) ?
O2 C9 . 1.228(5) ?
O3 C9 . 1.280(5) ?
N1 C7 . 1.296(5) ?
N1 C8 . 1.469(5) ?
C1 C2 . 1.416(5) ?
C1 C6 . 1.418(5) ?
C2 C3 . 1.367(6) ?
C2 H2 . 0.9300 ?
C3 C4 . 1.379(6) ?
C3 H3 . 0.9300 ?
C4 C5 . 1.366(6) ?
C4 H4 . 0.9300 ?
C5 C6 . 1.422(6) ?
C5 H5 . 0.9300 ?
C6 C7 . 1.466(5) ?
C7 C10 . 1.495(6) ?
C8 C9 . 1.514(6) ?
C8 H8A . 0.9700 ?
C8 H8B . 0.9700 ?
C10 H10A . 0.9600 ?
C10 H10B . 0.9600 ?
C10 H10C . 0.9600 ?
O1W H1W1 . 1.02(7) ?
O1W H2W1 . 0.84(6) ?
O2W H2W2 . 1.0425 ?
O2W H1W2 . 1.0401 ?

loop_
_geom_hbond_atom_site_label_D
_geom_hbond_atom_site_label_H
_geom_hbond_atom_site_label_A
_geom_hbond_site_symmetry_A
_geom_hbond_distance_DH
_geom_hbond_distance_HA
_geom_hbond_distance_DA
_geom_hbond_angle_DHA
_geom_hbond_publ_flag
O1W H1W1 O2W 1_555 1.02(9) 1.65(9) 2.649(9) 164(7) yes
O1W H2W1 O3 5_566 0.83(7) 2.02(7) 2.850(8) 172(6) yes
O2W H2W2 O2 6_565 1.04 1.82 2.838(5) 166 yes

loop_
_geom_torsion_atom_site_label_1
_geom_torsion_atom_site_label_2
_geom_torsion_atom_site_label_3
_geom_torsion_atom_site_label_4
_geom_torsion
N1 Cu1 O1 C1 13.4(3)
O1W Cu1 O1 C1 -159.4(3)
N1 Cu1 O3 C9 -0.6(3)
O1W Cu1 O3 C9 172.1(3)
O1 Cu1 N1 C7 -8.9(3)
O3 Cu1 N1 C7 172.1(3)
O1 Cu1 N1 C8 173.6(3)
O3 Cu1 N1 C8 -5.4(3)
Cu1 O1 C1 C2 172.2(3)
Cu1 O1 C1 C6 -10.6(6)
O1 C1 C2 C3 -179.7(4)
C6 C1 C2 C3 2.9(6)
C1 C2 C3 C4 -0.6(7)
C2 C3 C4 C5 -1.0(7)
C3 C4 C5 C6 0.0(7)
O1 C1 C6 C5 179.2(4)
C2 C1 C6 C5 -3.7(5)
O1 C1 C6 C7 -1.5(6)
C2 C1 C6 C7 175.6(4)
C4 C5 C6 C1 2.3(6)
C4 C5 C6 C7 -177.0(4)
C8 N1 C7 C6 178.2(3)
Cu1 N1 C7 C6 0.9(5)
C8 N1 C7 C10 -2.9(6)
Cu1 N1 C7 C10 179.8(3)
C1 C6 C7 N1 6.5(6)
C5 C6 C7 N1 -174.2(4)
C1 C6 C7 C10 -172.4(4)
C5 C6 C7 C10 6.9(5)
C7 N1 C8 C9 -168.0(4)
Cu1 N1 C8 C9 9.7(4)
Cu1 O3 C9 O2 -173.5(4)
Cu1 O3 C9 C8 6.6(4)
N1 C8 C9 O2 169.1(4)
N1 C8 C9 O3 -11.0(5)
